data_7247135
loop_
_publ_author_name
'Palica, Katarzyna'
'Deufel, Fritz'
'Skagseth, Susann'
'Di Santo-Meztler, Paula'
'Thoma, Johannes'
'Andersson Rasmussen, Anna'
'Valkonen, Arto'
'Sunnerhagen, Per'
'Leiros, Hanna-Kirsti S.'
'Andersson, Hanna'
'Erdelyi, Mate'

_publ_section_title
;
 \a-Aminophosphonate inhibitors of metallo-\b-lactamases NDM-1 and VIM-2
;
_journal_name_full 'RSC Medicinal Chemistry'
_journal_paper_doi 10.1039/D3MD00286A
_journal_year 2023
_chemical_formula_moiety 'C21 H35 N2 O6 P S'
_chemical_formula_sum 'C21 H35 N2 O6 P S'
_chemical_formula_weight 474.54
_space_group_crystal_system triclinic
_space_group_IT_number 2
_space_group_name_Hall '-P 1'
_space_group_name_H-M_alt 'P -1'
_atom_sites_solution_hydrogens mixed
_atom_sites_solution_primary iterative
_audit_creation_method SHELXL-2019/2
_audit_update_record
;
2023-03-07 deposited with the CCDC.	2023-08-01 downloaded from the CCDC.
;
_cell_angle_alpha 103.022(5)
_cell_angle_beta 100.213(5)
_cell_angle_gamma 102.017(6)
_cell_formula_units_Z 2
_cell_length_a 9.2861(6)
_cell_length_b 11.2061(9)
_cell_length_c 12.3620(6)
_cell_measurement_reflns_used 5547
_cell_measurement_temperature 120(2)
_cell_measurement_theta_max 29.7450
_cell_measurement_theta_min 2.9220
_cell_volume 1191.44(15)
_computing_cell_refinement 'CrysAlisPro 1.171.40.67a (Rigaku OD, 2019)'
_computing_data_collection 'CrysAlisPro 1.171.40.67a (Rigaku OD, 2019)'
_computing_data_reduction 'CrysAlisPro 1.171.40.67a (Rigaku OD, 2019)'
_computing_molecular_graphics SHELXL-2019/2
_computing_publication_material SHELXL-2019/2
_computing_structure_refinement 'SHELXL-2019/2 (Sheldrick, 2019)'
_computing_structure_solution 'SHELXT (Sheldrick, 2015)'
_diffrn_ambient_temperature 120(2)
_diffrn_detector_area_resol_mean 16.0107
_diffrn_measured_fraction_theta_full 0.999
_diffrn_measured_fraction_theta_max 0.904
_diffrn_measurement_device_type 'SuperNova, Single source at offset/far, Eos'
_diffrn_measurement_method '\w scans'
_diffrn_radiation_type MoK\a
_diffrn_radiation_wavelength 0.71073
_diffrn_reflns_av_R_equivalents 0.0728
_diffrn_reflns_av_unetI/netI 0.0649
_diffrn_reflns_Laue_measured_fraction_full 0.999
_diffrn_reflns_Laue_measured_fraction_max 0.904
_diffrn_reflns_limit_h_max 12
_diffrn_reflns_limit_h_min -12
_diffrn_reflns_limit_k_max 15
_diffrn_reflns_limit_k_min -15
_diffrn_reflns_limit_l_max 17
_diffrn_reflns_limit_l_min -16
_diffrn_reflns_number 18917
_diffrn_reflns_point_group_measured_fraction_full 0.999
_diffrn_reflns_point_group_measured_fraction_max 0.904
_diffrn_reflns_theta_full 25.242
_diffrn_reflns_theta_max 29.949
_diffrn_reflns_theta_min 2.219
_diffrn_source 'micro-focus sealed X-ray tube'
_exptl_absorpt_coefficient_mu 0.242
_exptl_absorpt_correction_T_max 1.000
_exptl_absorpt_correction_T_min 0.629
_exptl_absorpt_correction_type gaussian
_exptl_absorpt_process_details
;
CrysAlisPro 1.171.40.67a (Rigaku Oxford Diffraction, 2019)
Numerical absorption correction based on gaussian integration over
a multifaceted crystal model
Empirical absorption correction using spherical harmonics,
 implemented in SCALE3 ABSPACK scaling algorithm.
;
_exptl_crystal_colour colourless
_exptl_crystal_density_diffrn 1.323
_exptl_crystal_description 'stacked plate'
_exptl_crystal_F_000 508
_exptl_crystal_recrystallization_method 'Vapour deposition'
_exptl_crystal_size_max 0.280
_exptl_crystal_size_mid 0.190
_exptl_crystal_size_min 0.120
_refine_diff_density_max 0.812
_refine_diff_density_min -0.853
_refine_diff_density_rms 0.095
_refine_ls_extinction_method none
_refine_ls_goodness_of_fit_ref 1.050
_refine_ls_hydrogen_treatment mixed
_refine_ls_matrix_type full
_refine_ls_number_parameters 340
_refine_ls_number_reflns 6250
_refine_ls_number_restraints 128
_refine_ls_restrained_S_all 1.044
_refine_ls_R_factor_all 0.0915
_refine_ls_R_factor_gt 0.0702
_refine_ls_shift/su_max 0.000
_refine_ls_shift/su_mean 0.000
_refine_ls_structure_factor_coef Fsqd
_refine_ls_weighting_details 'w=1/[\s^2^(Fo^2^)+(0.1179P)^2^+0.1893P] where P=(Fo^2^+2Fc^2^)/3'
_refine_ls_weighting_scheme calc
_refine_ls_wR_factor_gt 0.1820
_refine_ls_wR_factor_ref 0.2123
_reflns_Friedel_coverage 0.000
_reflns_number_gt 4561
_reflns_number_total 6250
_reflns_threshold_expression 'I > 2\s(I)'
_cod_data_source_file d3md00286a2.cif
_cod_data_source_block 4i-1
_cod_original_cell_volume 1191.44(14)
_cod_database_code 7247135
_shelx_shelxl_version_number 2019/2
_shelx_space_group_comment
;
The symmetry employed for this shelxl refinement is uniquely defined
by the following loop, which should always be used as a source of
symmetry information in preference to the above space-group names.
They are only intended as comments.
;
_shelx_estimated_absorpt_t_min 0.935
_shelx_estimated_absorpt_t_max 0.972

loop_
_space_group_symop_operation_xyz
'x, y, z'
'-x, -y, -z'

loop_
_atom_site_label
_atom_site_type_symbol
_atom_site_fract_x
_atom_site_fract_y
_atom_site_fract_z
_atom_site_U_iso_or_equiv
_atom_site_adp_type
_atom_site_occupancy
_atom_site_site_symmetry_order
_atom_site_calc_flag
_atom_site_refinement_flags_posn
_atom_site_refinement_flags_adp
_atom_site_refinement_flags_occupancy
_atom_site_disorder_assembly
_atom_site_disorder_group
S13 S 0.7748(3) 0.4536(3) 0.02835(16) 0.0312(4) Uani 0.612(3) 1 d D U P A 1
S13B S 0.8157(5) 0.4038(5) 0.2474(3) 0.0327(7) Uani 0.388(3) 1 d D U P A 2
P1 P 0.46607(7) 0.72096(6) 0.52148(5) 0.03078(19) Uani 1 1 d D . . . .
O1 O 0.39751(19) 0.61204(17) 0.55893(14) 0.0377(4) Uani 1 1 d . . . . .
O10 O 0.70682(19) 0.74915(15) 0.27711(13) 0.0339(4) Uani 1 1 d . . . . .
O1A O 0.36003(18) 0.74058(15) 0.41586(13) 0.0334(4) Uani 1 1 d . . . . .
O1B O 0.5221(4) 0.8595(3) 0.6084(3) 0.0343(7) Uani 0.781(7) 1 d D . P B 1
O1D O 0.4675(14) 0.8325(10) 0.6206(8) 0.028(2) Uani 0.219(7) 1 d D . P B 2
O4C O 0.68482(19) 0.66814(15) 0.77294(13) 0.0347(4) Uani 1 1 d . . . . .
O5C O 0.78070(17) 0.88031(14) 0.85753(12) 0.0286(3) Uani 1 1 d . . . . .
N4 N 0.8031(2) 0.79878(18) 0.68042(15) 0.0304(4) Uani 1 1 d . . . . .
N9 N 0.6086(2) 0.61660(18) 0.37464(15) 0.0289(4) Uani 1 1 d D . . . .
H9 H 0.575(3) 0.5373(17) 0.376(2) 0.031(6) Uiso 1 1 d D . . . .
C2 C 0.6441(3) 0.7156(2) 0.48111(17) 0.0292(5) Uani 1 1 d . . . . .
H2 H 0.685770 0.798261 0.465692 0.035 Uiso 1 1 calc R U . . .
C3 C 0.7662(3) 0.6958(2) 0.57416(17) 0.0304(5) Uani 1 1 d . . . . .
H3 H 0.725108 0.613880 0.590912 0.037 Uiso 1 1 calc R U . . .
C5 C 0.8868(3) 0.9238(2) 0.67905(19) 0.0325(5) Uani 1 1 d . . . . .
H5A H 0.910865 0.983106 0.756300 0.039 Uiso 1 1 calc R U . . .
H5B H 0.823704 0.956987 0.625732 0.039 Uiso 1 1 calc R U . . .
C6 C 1.0329(3) 0.9152(3) 0.6416(2) 0.0391(6) Uani 1 1 d . . . . .
H6A H 1.101349 0.892683 0.700283 0.047 Uiso 1 1 calc R U . . .
H6B H 1.084562 0.998856 0.634588 0.047 Uiso 1 1 calc R U . . .
C7 C 1.0006(3) 0.8158(3) 0.5272(2) 0.0423(6) Uani 1 1 d . . . . .
H7A H 0.942684 0.843565 0.466593 0.051 Uiso 1 1 calc R U . . .
H7B H 1.097496 0.807199 0.507580 0.051 Uiso 1 1 calc R U . . .
C8 C 0.9113(3) 0.6890(3) 0.53254(19) 0.0382(6) Uani 1 1 d . . . . .
H8A H 0.976140 0.655654 0.584516 0.046 Uiso 1 1 calc R U . . .
H8B H 0.883826 0.628655 0.455556 0.046 Uiso 1 1 calc R U . . .
C10 C 0.6439(2) 0.6432(2) 0.27949(18) 0.0276(4) Uani 1 1 d . . . . .
C11 C 0.5958(2) 0.5303(2) 0.17383(18) 0.0306(5) Uani 1 1 d . . . . .
H11A H 0.509870 0.466803 0.182223 0.037 Uiso 1 1 calc R U . . .
H11B H 0.559757 0.559044 0.106265 0.037 Uiso 1 1 calc R U . . .
C12 C 0.7202(2) 0.4683(2) 0.15326(17) 0.0284(4) Uani 1 1 d D U . . .
C14 C 0.9006(14) 0.3702(10) 0.0680(9) 0.0299(14) Uani 0.612(3) 1 d D U P A 1
H14 H 0.963062 0.338603 0.021641 0.036 Uiso 0.612(3) 1 calc R U P A 1
C15 C 0.9000(9) 0.3546(10) 0.1746(7) 0.0329(13) Uani 0.612(3) 1 d D U P A 1
H15 H 0.961775 0.310885 0.211555 0.039 Uiso 0.612(3) 1 calc R U P A 1
C16 C 0.7943(14) 0.4126(12) 0.2230(9) 0.041(2) Uani 0.612(3) 1 d D U P A 1
H16 H 0.777935 0.412031 0.296580 0.049 Uiso 0.612(3) 1 calc R U P A 1
C14B C 0.9296(14) 0.3603(16) 0.1576(11) 0.0317(19) Uani 0.388(3) 1 d D U P A 2
H14B H 1.008416 0.321121 0.176490 0.038 Uiso 0.388(3) 1 calc R U P A 2
C15B C 0.893(2) 0.3889(17) 0.0559(15) 0.035(2) Uani 0.388(3) 1 d D U P A 2
H15B H 0.942422 0.371890 -0.004711 0.042 Uiso 0.388(3) 1 calc R U P A 2
C16B C 0.771(2) 0.4476(17) 0.0535(10) 0.035(3) Uani 0.388(3) 1 d D U P A 2
H16B H 0.726983 0.470636 -0.011743 0.042 Uiso 0.388(3) 1 calc R U P A 2
C2A C 0.2335(3) 0.6389(2) 0.3395(2) 0.0379(5) Uani 1 1 d . . . . .
H2A H 0.168088 0.600436 0.384322 0.045 Uiso 1 1 calc R U . . .
H2B H 0.271880 0.572043 0.295570 0.045 Uiso 1 1 calc R U . . .
C3A C 0.1453(3) 0.6943(3) 0.2603(2) 0.0419(6) Uani 1 1 d . . . . .
H3A H 0.059664 0.627549 0.208170 0.063 Uiso 1 1 calc R U . . .
H3B H 0.107372 0.760065 0.304473 0.063 Uiso 1 1 calc R U . . .
H3C H 0.210797 0.731773 0.216036 0.063 Uiso 1 1 calc R U . . .
C2B C 0.4138(3) 0.9167(3) 0.6589(3) 0.0353(9) Uani 0.781(7) 1 d D . P B 1
H2C H 0.366704 0.864588 0.704595 0.042 Uiso 0.781(7) 1 calc R U P B 1
H2D H 0.332814 0.923730 0.598606 0.042 Uiso 0.781(7) 1 calc R U P B 1
C3B C 0.5010(3) 1.0448(2) 0.7333(2) 0.0373(5) Uani 1 1 d D . . . .
H3D H 0.432712 1.087332 0.769493 0.056 Uiso 0.781(7) 1 calc R U P B 1
H3E H 0.580745 1.036210 0.792411 0.056 Uiso 0.781(7) 1 calc R U P B 1
H3F H 0.547025 1.095056 0.686954 0.056 Uiso 0.781(7) 1 calc R U P B 1
H3G H 0.508365 1.132471 0.730427 0.056 Uiso 0.219(7) 1 calc R U P B 2
H3H H 0.415037 1.015726 0.765212 0.056 Uiso 0.219(7) 1 calc R U P B 2
H3I H 0.594627 1.040554 0.781642 0.056 Uiso 0.219(7) 1 calc R U P B 2
C2D C 0.4776(12) 0.9594(8) 0.6120(7) 0.027(3) Uani 0.219(7) 1 d D . P B 2
H2E H 0.383375 0.963022 0.562255 0.032 Uiso 0.219(7) 1 calc R U P B 2
H2F H 0.563716 0.987954 0.578754 0.032 Uiso 0.219(7) 1 calc R U P B 2
C4C C 0.7497(2) 0.7732(2) 0.77094(17) 0.0278(4) Uani 1 1 d . . . . .
C6C C 0.7328(3) 0.8769(2) 0.96494(17) 0.0294(5) Uani 1 1 d . . . . .
C7C C 0.8104(3) 0.7948(3) 1.0240(2) 0.0379(5) Uani 1 1 d . . . . .
H7C H 0.777723 0.793245 1.094968 0.057 Uiso 1 1 calc R U . . .
H7D H 0.783155 0.708307 0.973655 0.057 Uiso 1 1 calc R U . . .
H7E H 0.920383 0.829558 1.041649 0.057 Uiso 1 1 calc R U . . .
C8C C 0.7897(3) 1.0149(2) 1.03399(19) 0.0347(5) Uani 1 1 d . . . . .
H8C H 0.763855 1.024294 1.108423 0.052 Uiso 1 1 calc R U . . .
H8D H 0.899897 1.042364 1.045264 0.052 Uiso 1 1 calc R U . . .
H8E H 0.742025 1.067220 0.992857 0.052 Uiso 1 1 calc R U . . .
C9C C 0.5614(3) 0.8335(2) 0.9406(2) 0.0359(5) Uani 1 1 d . . . . .
H9C H 0.530435 0.831442 1.012017 0.054 Uiso 1 1 calc R U . . .
H9D H 0.517189 0.892660 0.906715 0.054 Uiso 1 1 calc R U . . .
H9E H 0.526016 0.748505 0.887219 0.054 Uiso 1 1 calc R U . . .

loop_
_atom_site_aniso_label
_atom_site_aniso_U_11
_atom_site_aniso_U_22
_atom_site_aniso_U_33
_atom_site_aniso_U_23
_atom_site_aniso_U_13
_atom_site_aniso_U_12
S13 0.0394(6) 0.0416(7) 0.0242(8) 0.0134(6) 0.0207(6) 0.0194(5)
S13B 0.0375(12) 0.0404(11) 0.0271(15) 0.0114(10) 0.0156(10) 0.0160(8)
P1 0.0422(3) 0.0341(3) 0.0222(3) 0.0084(2) 0.0154(3) 0.0155(3)
O1 0.0445(9) 0.0488(10) 0.0367(9) 0.0244(8) 0.0260(8) 0.0204(8)
O10 0.0458(9) 0.0363(9) 0.0251(8) 0.0118(7) 0.0178(7) 0.0109(7)
O1A 0.0420(9) 0.0312(8) 0.0282(8) 0.0096(7) 0.0101(7) 0.0089(7)
O1B 0.0292(15) 0.0392(16) 0.0350(14) 0.0031(11) 0.0148(12) 0.0113(12)
O1D 0.035(6) 0.031(5) 0.021(4) 0.002(3) 0.015(4) 0.013(4)
O4C 0.0504(9) 0.0317(8) 0.0266(8) 0.0078(7) 0.0199(7) 0.0118(7)
O5C 0.0390(8) 0.0306(8) 0.0196(7) 0.0058(6) 0.0153(6) 0.0101(6)
N4 0.0420(10) 0.0332(10) 0.0209(8) 0.0081(7) 0.0178(8) 0.0106(8)
N9 0.0408(10) 0.0296(10) 0.0199(8) 0.0071(7) 0.0154(8) 0.0095(8)
C2 0.0400(11) 0.0319(11) 0.0195(9) 0.0080(8) 0.0154(9) 0.0095(9)
C3 0.0402(11) 0.0356(12) 0.0191(9) 0.0061(8) 0.0140(9) 0.0130(9)
C5 0.0387(12) 0.0384(12) 0.0248(10) 0.0121(9) 0.0156(9) 0.0091(10)
C6 0.0382(12) 0.0529(15) 0.0256(11) 0.0097(11) 0.0125(10) 0.0070(11)
C7 0.0366(12) 0.0635(17) 0.0277(11) 0.0079(11) 0.0157(10) 0.0129(12)
C8 0.0441(13) 0.0534(15) 0.0203(10) 0.0057(10) 0.0102(10) 0.0219(12)
C10 0.0297(10) 0.0350(11) 0.0221(10) 0.0077(8) 0.0127(8) 0.0118(9)
C11 0.0309(10) 0.0398(12) 0.0223(10) 0.0069(9) 0.0096(8) 0.0107(9)
C12 0.0331(10) 0.0331(11) 0.0204(9) 0.0060(8) 0.0118(8) 0.0086(9)
C14 0.039(2) 0.034(3) 0.027(3) 0.0120(18) 0.017(2) 0.0200(19)
C15 0.041(3) 0.039(2) 0.026(3) 0.0160(19) 0.016(2) 0.012(2)
C16 0.052(4) 0.043(3) 0.031(4) 0.010(3) 0.019(3) 0.009(3)
C14B 0.040(4) 0.036(3) 0.031(4) 0.019(3) 0.021(3) 0.015(3)
C15B 0.043(3) 0.041(4) 0.028(4) 0.010(3) 0.019(3) 0.013(3)
C16B 0.041(3) 0.039(4) 0.030(4) 0.010(4) 0.020(4) 0.008(3)
C2A 0.0419(12) 0.0352(12) 0.0361(13) 0.0072(10) 0.0130(11) 0.0085(10)
C3A 0.0459(13) 0.0477(15) 0.0301(12) 0.0112(11) 0.0107(11) 0.0059(11)
C2B 0.0351(15) 0.0412(18) 0.0354(17) 0.0070(14) 0.0187(13) 0.0171(13)
C3B 0.0492(13) 0.0364(13) 0.0317(12) 0.0088(10) 0.0178(11) 0.0160(11)
C2D 0.039(5) 0.019(5) 0.023(5) 0.005(4) 0.010(4) 0.007(4)
C4C 0.0344(10) 0.0333(11) 0.0205(10) 0.0077(8) 0.0123(9) 0.0139(9)
C6C 0.0365(11) 0.0368(12) 0.0203(9) 0.0078(8) 0.0169(9) 0.0126(9)
C7C 0.0507(14) 0.0475(14) 0.0268(11) 0.0170(10) 0.0194(11) 0.0211(12)
C8C 0.0364(11) 0.0407(13) 0.0257(11) 0.0031(9) 0.0135(9) 0.0088(10)
C9C 0.0366(12) 0.0405(13) 0.0320(12) 0.0048(10) 0.0188(10) 0.0092(10)

loop_
_atom_type_symbol
_atom_type_description
_atom_type_scat_dispersion_real
_atom_type_scat_dispersion_imag
_atom_type_scat_source
C C 0.0033 0.0016 'International Tables Vol C Tables 4.2.6.8 and 6.1.1.4'
H H 0.0000 0.0000 'International Tables Vol C Tables 4.2.6.8 and 6.1.1.4'
N N 0.0061 0.0033 'International Tables Vol C Tables 4.2.6.8 and 6.1.1.4'
O O 0.0106 0.0060 'International Tables Vol C Tables 4.2.6.8 and 6.1.1.4'
P P 0.1023 0.0942 'International Tables Vol C Tables 4.2.6.8 and 6.1.1.4'
S S 0.1246 0.1234 'International Tables Vol C Tables 4.2.6.8 and 6.1.1.4'

loop_
_geom_angle_atom_site_label_1
_geom_angle_atom_site_label_2
_geom_angle_atom_site_label_3
_geom_angle
_geom_angle_site_symmetry_1
_geom_angle_site_symmetry_3
_geom_angle_publ_flag
C12 S13 C14 91.9(4) . . ?
C12 S13B C14B 92.9(6) . . ?
O1 P1 O1D 101.6(5) . . ?
O1 P1 O1A 113.35(10) . . ?
O1D P1 O1A 103.3(4) . . ?
O1 P1 O1B 120.28(15) . . ?
O1A P1 O1B 103.03(14) . . ?
O1 P1 C2 114.91(10) . . ?
O1D P1 C2 117.6(5) . . ?
O1A P1 C2 105.68(9) . . ?
O1B P1 C2 97.45(14) . . ?
C2A O1A P1 122.40(15) . . ?
C2B O1B P1 119.9(3) . . ?
C2D O1D P1 124.1(8) . . ?
C4C O5C C6C 120.82(17) . . ?
C4C N4 C5 124.41(18) . . ?
C4C N4 C3 118.25(19) . . ?
C5 N4 C3 117.23(17) . . ?
C10 N9 C2 120.83(19) . . ?
C10 N9 H9 120.7(17) . . ?
C2 N9 H9 118.0(17) . . ?
N9 C2 C3 111.87(17) . . ?
N9 C2 P1 106.97(15) . . ?
C3 C2 P1 114.20(14) . . ?
N9 C2 H2 107.9 . . ?
C3 C2 H2 107.9 . . ?
P1 C2 H2 107.9 . . ?
N4 C3 C8 109.34(19) . . ?
N4 C3 C2 110.97(17) . . ?
C8 C3 C2 111.03(17) . . ?
N4 C3 H3 108.5 . . ?
C8 C3 H3 108.5 . . ?
C2 C3 H3 108.5 . . ?
N4 C5 C6 110.04(19) . . ?
N4 C5 H5A 109.7 . . ?
C6 C5 H5A 109.7 . . ?
N4 C5 H5B 109.7 . . ?
C6 C5 H5B 109.7 . . ?
H5A C5 H5B 108.2 . . ?
C5 C6 C7 111.0(2) . . ?
C5 C6 H6A 109.4 . . ?
C7 C6 H6A 109.4 . . ?
C5 C6 H6B 109.4 . . ?
C7 C6 H6B 109.4 . . ?
H6A C6 H6B 108.0 . . ?
C8 C7 C6 110.7(2) . . ?
C8 C7 H7A 109.5 . . ?
C6 C7 H7A 109.5 . . ?
C8 C7 H7B 109.5 . . ?
C6 C7 H7B 109.5 . . ?
H7A C7 H7B 108.1 . . ?
C7 C8 C3 113.2(2) . . ?
C7 C8 H8A 108.9 . . ?
C3 C8 H8A 108.9 . . ?
C7 C8 H8B 108.9 . . ?
C3 C8 H8B 108.9 . . ?
H8A C8 H8B 107.8 . . ?
O10 C10 N9 123.2(2) . . ?
O10 C10 C11 122.09(19) . . ?
N9 C10 C11 114.7(2) . . ?
C12 C11 C10 113.38(18) . . ?
C12 C11 H11A 108.9 . . ?
C10 C11 H11A 108.9 . . ?
C12 C11 H11B 108.9 . . ?
C10 C11 H11B 108.9 . . ?
H11A C11 H11B 107.7 . . ?
C16 C12 C11 126.9(6) . . ?
C16B C12 C11 125.6(7) . . ?
C16 C12 S13 112.3(5) . . ?
C11 C12 S13 120.69(18) . . ?
C16B C12 S13B 109.2(7) . . ?
C11 C12 S13B 125.1(2) . . ?
C15 C14 S13 111.8(10) . . ?
C15 C14 H14 124.1 . . ?
S13 C14 H14 124.1 . . ?
C14 C15 C16 111.1(10) . . ?
C14 C15 H15 124.4 . . ?
C16 C15 H15 124.4 . . ?
C12 C16 C15 113.0(9) . . ?
C12 C16 H16 123.5 . . ?
C15 C16 H16 123.5 . . ?
C15B C14B S13B 112.0(16) . . ?
C15B C14B H14B 124.0 . . ?
S13B C14B H14B 124.0 . . ?
C14B C15B C16B 110.7(18) . . ?
C14B C15B H15B 124.6 . . ?
C16B C15B H15B 124.6 . . ?
C12 C16B C15B 114.9(13) . . ?
C12 C16B H16B 122.5 . . ?
C15B C16B H16B 122.5 . . ?
O1A C2A C3A 108.1(2) . . ?
O1A C2A H2A 110.1 . . ?
C3A C2A H2A 110.1 . . ?
O1A C2A H2B 110.1 . . ?
C3A C2A H2B 110.1 . . ?
H2A C2A H2B 108.4 . . ?
C2A C3A H3A 109.5 . . ?
C2A C3A H3B 109.5 . . ?
H3A C3A H3B 109.5 . . ?
C2A C3A H3C 109.5 . . ?
H3A C3A H3C 109.5 . . ?
H3B C3A H3C 109.5 . . ?
O1B C2B C3B 106.4(3) . . ?
O1B C2B H2C 110.5 . . ?
C3B C2B H2C 110.5 . . ?
O1B C2B H2D 110.5 . . ?
C3B C2B H2D 110.5 . . ?
H2C C2B H2D 108.6 . . ?
C2B C3B H3D 109.5 . . ?
C2B C3B H3E 109.5 . . ?
H3D C3B H3E 109.5 . . ?
C2B C3B H3F 109.5 . . ?
H3D C3B H3F 109.5 . . ?
H3E C3B H3F 109.5 . . ?
C2D C3B H3G 109.5 . . ?
C2D C3B H3H 109.5 . . ?
H3G C3B H3H 109.5 . . ?
C2D C3B H3I 109.5 . . ?
H3G C3B H3I 109.5 . . ?
H3H C3B H3I 109.5 . . ?
O1D C2D C3B 107.4(7) . . ?
O1D C2D H2E 110.2 . . ?
C3B C2D H2E 110.2 . . ?
O1D C2D H2F 110.2 . . ?
C3B C2D H2F 110.2 . . ?
H2E C2D H2F 108.5 . . ?
O4C C4C O5C 125.22(19) . . ?
O4C C4C N4 124.02(19) . . ?
O5C C4C N4 110.75(19) . . ?
O5C C6C C7C 110.26(17) . . ?
O5C C6C C9C 109.86(18) . . ?
C7C C6C C9C 112.8(2) . . ?
O5C C6C C8C 102.18(17) . . ?
C7C C6C C8C 110.5(2) . . ?
C9C C6C C8C 110.73(18) . . ?
C6C C7C H7C 109.5 . . ?
C6C C7C H7D 109.5 . . ?
H7C C7C H7D 109.5 . . ?
C6C C7C H7E 109.5 . . ?
H7C C7C H7E 109.5 . . ?
H7D C7C H7E 109.5 . . ?
C6C C8C H8C 109.5 . . ?
C6C C8C H8D 109.5 . . ?
H8C C8C H8D 109.5 . . ?
C6C C8C H8E 109.5 . . ?
H8C C8C H8E 109.5 . . ?
H8D C8C H8E 109.5 . . ?
C6C C9C H9C 109.5 . . ?
C6C C9C H9D 109.5 . . ?
H9C C9C H9D 109.5 . . ?
C6C C9C H9E 109.5 . . ?
H9C C9C H9E 109.5 . . ?
H9D C9C H9E 109.5 . . ?

loop_
_geom_bond_atom_site_label_1
_geom_bond_atom_site_label_2
_geom_bond_distance
_geom_bond_site_symmetry_2
_geom_bond_publ_flag
S13 C12 1.693(3) . ?
S13 C14 1.714(9) . ?
S13B C12 1.715(4) . ?
S13B C14B 1.725(12) . ?
P1 O1 1.4646(18) . ?
P1 O1D 1.537(8) . ?
P1 O1A 1.5768(17) . ?
P1 O1B 1.596(3) . ?
P1 C2 1.818(2) . ?
O10 C10 1.219(3) . ?
O1A C2A 1.461(3) . ?
O1B C2B 1.458(4) . ?
O1D C2D 1.435(14) . ?
O4C C4C 1.213(3) . ?
O5C C4C 1.356(2) . ?
O5C C6C 1.479(2) . ?
N4 C4C 1.364(3) . ?
N4 C5 1.459(3) . ?
N4 C3 1.472(3) . ?
N9 C10 1.354(3) . ?
N9 C2 1.452(3) . ?
N9 H9 0.884(17) . ?
C2 C3 1.554(3) . ?
C2 H2 1.0000 . ?
C3 C8 1.535(3) . ?
C3 H3 1.0000 . ?
C5 C6 1.523(3) . ?
C5 H5A 0.9900 . ?
C5 H5B 0.9900 . ?
C6 C7 1.527(3) . ?
C6 H6A 0.9900 . ?
C6 H6B 0.9900 . ?
C7 C8 1.511(4) . ?
C7 H7A 0.9900 . ?
C7 H7B 0.9900 . ?
C8 H8A 0.9900 . ?
C8 H8B 0.9900 . ?
C10 C11 1.523(3) . ?
C11 C12 1.497(3) . ?
C11 H11A 0.9900 . ?
C11 H11B 0.9900 . ?
C12 C16 1.347(9) . ?
C12 C16B 1.384(11) . ?
C14 C15 1.368(8) . ?
C14 H14 0.9500 . ?
C15 C16 1.430(14) . ?
C15 H15 0.9500 . ?
C16 H16 0.9500 . ?
C14B C15B 1.368(12) . ?
C14B H14B 0.9500 . ?
C15B C16B 1.43(2) . ?
C15B H15B 0.9500 . ?
C16B H16B 0.9500 . ?
C2A C3A 1.489(4) . ?
C2A H2A 0.9900 . ?
C2A H2B 0.9900 . ?
C3A H3A 0.9800 . ?
C3A H3B 0.9800 . ?
C3A H3C 0.9800 . ?
C2B C3B 1.490(4) . ?
C2B H2C 0.9900 . ?
C2B H2D 0.9900 . ?
C3B C2D 1.537(9) . ?
C3B H3D 0.9800 . ?
C3B H3E 0.9800 . ?
C3B H3F 0.9800 . ?
C3B H3G 0.9800 . ?
C3B H3H 0.9800 . ?
C3B H3I 0.9800 . ?
C2D H2E 0.9900 . ?
C2D H2F 0.9900 . ?
C6C C7C 1.513(3) . ?
C6C C9C 1.517(3) . ?
C6C C8C 1.519(3) . ?
C7C H7C 0.9800 . ?
C7C H7D 0.9800 . ?
C7C H7E 0.9800 . ?
C8C H8C 0.9800 . ?
C8C H8D 0.9800 . ?
C8C H8E 0.9800 . ?
C9C H9C 0.9800 . ?
C9C H9D 0.9800 . ?
C9C H9E 0.9800 . ?

loop_
_geom_hbond_atom_site_label_D
_geom_hbond_atom_site_label_H
_geom_hbond_atom_site_label_A
_geom_hbond_distance_DH
_geom_hbond_distance_HA
_geom_hbond_distance_DA
_geom_hbond_angle_DHA
_geom_hbond_site_symmetry_A
_geom_hbond_publ_flag
N9 H9 O1 0.884(17) 2.06(2) 2.854(3) 150(2) 2_666 yes

loop_
_geom_torsion_atom_site_label_1
_geom_torsion_atom_site_label_2
_geom_torsion_atom_site_label_3
_geom_torsion_atom_site_label_4
_geom_torsion
_geom_torsion_site_symmetry_1
_geom_torsion_site_symmetry_2
_geom_torsion_site_symmetry_3
_geom_torsion_site_symmetry_4
_geom_torsion_publ_flag
O1 P1 O1A C2A -20.31(19) . . . . ?
O1D P1 O1A C2A -129.5(5) . . . . ?
O1B P1 O1A C2A -151.9(2) . . . . ?
C2 P1 O1A C2A 106.39(17) . . . . ?
O1 P1 O1B C2B -61.2(3) . . . . ?
O1A P1 O1B C2B 66.2(3) . . . . ?
C2 P1 O1B C2B 174.2(3) . . . . ?
O1 P1 O1D C2D -159.1(10) . . . . ?
O1A P1 O1D C2D -41.4(11) . . . . ?
C2 P1 O1D C2D 74.5(11) . . . . ?
C10 N9 C2 C3 -113.4(2) . . . . ?
C10 N9 C2 P1 120.80(19) . . . . ?
O1 P1 C2 N9 70.43(17) . . . . ?
O1D P1 C2 N9 -170.0(5) . . . . ?
O1A P1 C2 N9 -55.32(16) . . . . ?
O1B P1 C2 N9 -161.15(18) . . . . ?
O1 P1 C2 C3 -53.92(19) . . . . ?
O1D P1 C2 C3 65.7(5) . . . . ?
O1A P1 C2 C3 -179.67(15) . . . . ?
O1B P1 C2 C3 74.5(2) . . . . ?
C4C N4 C3 C8 -131.2(2) . . . . ?
C5 N4 C3 C8 52.5(2) . . . . ?
C4C N4 C3 C2 106.0(2) . . . . ?
C5 N4 C3 C2 -70.3(2) . . . . ?
N9 C2 C3 N4 178.68(17) . . . . ?
P1 C2 C3 N4 -59.6(2) . . . . ?
N9 C2 C3 C8 56.9(2) . . . . ?
P1 C2 C3 C8 178.54(16) . . . . ?
C4C N4 C5 C6 128.6(2) . . . . ?
C3 N4 C5 C6 -55.4(3) . . . . ?
N4 C5 C6 C7 54.3(3) . . . . ?
C5 C6 C7 C8 -54.8(3) . . . . ?
C6 C7 C8 C3 53.4(3) . . . . ?
N4 C3 C8 C7 -50.3(3) . . . . ?
C2 C3 C8 C7 72.5(2) . . . . ?
C2 N9 C10 O10 0.4(3) . . . . ?
C2 N9 C10 C11 -178.42(18) . . . . ?
O10 C10 C11 C12 84.4(3) . . . . ?
N9 C10 C11 C12 -96.7(2) . . . . ?
C10 C11 C12 C16 61.4(7) . . . . ?
C10 C11 C12 C16B -125.0(9) . . . . ?
C10 C11 C12 S13 -122.8(2) . . . . ?
C10 C11 C12 S13B 58.9(3) . . . . ?
C14 S13 C12 C16 0.1(8) . . . . ?
C14 S13 C12 C11 -176.2(4) . . . . ?
C14B S13B C12 C16B 3.9(10) . . . . ?
C14B S13B C12 C11 -179.4(5) . . . . ?
C12 S13 C14 C15 0.0(8) . . . . ?
S13 C14 C15 C16 -0.1(11) . . . . ?
C11 C12 C16 C15 175.9(6) . . . . ?
S13 C12 C16 C15 -0.2(11) . . . . ?
C14 C15 C16 C12 0.2(13) . . . . ?
C12 S13B C14B C15B -2.5(12) . . . . ?
S13B C14B C15B C16B 0.3(19) . . . . ?
C11 C12 C16B C15B 178.8(11) . . . . ?
S13B C12 C16B C15B -4.5(17) . . . . ?
C14B C15B C16B C12 3(2) . . . . ?
P1 O1A C2A C3A 172.03(15) . . . . ?
P1 O1B C2B C3B -179.1(2) . . . . ?
P1 O1D C2D C3B -171.2(8) . . . . ?
C6C O5C C4C O4C -1.2(3) . . . . ?
C6C O5C C4C N4 179.50(17) . . . . ?
C5 N4 C4C O4C -177.3(2) . . . . ?
C3 N4 C4C O4C 6.7(3) . . . . ?
C5 N4 C4C O5C 2.0(3) . . . . ?
C3 N4 C4C O5C -173.99(17) . . . . ?
C4C O5C C6C C7C 62.9(3) . . . . ?
C4C O5C C6C C9C -62.0(2) . . . . ?
C4C O5C C6C C8C -179.63(18) . . . . ?
